data_7203113
loop_
_publ_author_name
'Yueh-Hua Wang'
'Kuan-Lun Chu'
'Huan-Ching Chen'
'Chun-Wei Yeh'
'Zhi-Kai Chan'
'Maw-Cherng Suen'
'Jhy-Der Chen'
'Ju-Chun Wang'

_publ_section_title
;
 Adjusting the frameworks of polymeric silver(<small>I</small>)
 complexes with 2-aminopyrimidyl ligands by changing the counterions
;
_journal_name_full CrystEngComm
_journal_page_first 84
_journal_page_last 93
_journal_paper_doi 10.1039/b511584a
_journal_year 2006
_chemical_formula_sum 'C6 H7.5 Ag Cl N4.5 O4'
_chemical_formula_weight 349.98
_chemical_name_systematic
;
?
;
_space_group_IT_number 18
_symmetry_cell_setting orthorhombic
_symmetry_space_group_name_Hall 'P 2 2ab'
_symmetry_space_group_name_H-M 'P 21 21 2'
_atom_sites_solution_hydrogens mixed
_atom_sites_solution_primary direct
_atom_sites_solution_secondary difmap
_audit_creation_method SHELXL-97
_cell_angle_alpha 90.00
_cell_angle_beta 90.00
_cell_angle_gamma 90.00
_cell_formula_units_Z 4
_cell_length_a 9.9740(18)
_cell_length_b 11.6687(14)
_cell_length_c 9.2700(18)
_cell_measurement_reflns_used 27
_cell_measurement_temperature 295(2)
_cell_measurement_theta_max 12.49
_cell_measurement_theta_min 7.74
_cell_volume 1078.9(3)
_computing_cell_refinement 'Bruker XSCANS'
_computing_data_collection 'Bruker XSCANS'
_computing_data_reduction 'Bruker SHELXTL'
_computing_molecular_graphics 'Bruker SHELXTL'
_computing_publication_material 'Bruker SHELXTL'
_computing_structure_refinement 'SHELXL-97 (Sheldrick, 1997)'
_computing_structure_solution 'SHELXS-97 (Sheldrick, 1990)'
_diffrn_ambient_temperature 295(2)
_diffrn_measured_fraction_theta_full 0.994
_diffrn_measured_fraction_theta_max 0.994
_diffrn_measurement_device_type 'Bruker P4'
_diffrn_measurement_method '\w scans'
_diffrn_radiation_monochromator graphite
_diffrn_radiation_source 'fine-focus sealed tube'
_diffrn_radiation_type MoK\a
_diffrn_radiation_wavelength 0.71073
_diffrn_reflns_av_R_equivalents 0.0281
_diffrn_reflns_av_sigmaI/netI 0.0221
_diffrn_reflns_limit_h_max 1
_diffrn_reflns_limit_h_min -11
_diffrn_reflns_limit_k_max 1
_diffrn_reflns_limit_k_min -13
_diffrn_reflns_limit_l_max 1
_diffrn_reflns_limit_l_min -11
_diffrn_reflns_number 1524
_diffrn_reflns_theta_full 25.02
_diffrn_reflns_theta_max 25.02
_diffrn_reflns_theta_min 2.69
_diffrn_standards_interval_count 97
_diffrn_standards_number 3
_exptl_absorpt_coefficient_mu 2.124
_exptl_absorpt_correction_T_max 0.9841
_exptl_absorpt_correction_T_min 0.7945
_exptl_absorpt_correction_type \y-scan
_exptl_crystal_colour COLORLESS
_exptl_crystal_density_diffrn 2.155
_exptl_crystal_density_method 'not measured'
_exptl_crystal_description PLATE
_exptl_crystal_F_000 684
_exptl_crystal_size_max 0.8
_exptl_crystal_size_mid 0.6
_exptl_crystal_size_min 0.5
_refine_diff_density_max 0.468
_refine_diff_density_min -0.403
_refine_diff_density_rms 0.075
_refine_ls_abs_structure_details 'Flack H D (1983), Acta Cryst. A39, 876-881'
_refine_ls_abs_structure_Flack -0.03(6)
_refine_ls_extinction_coef 0.0081(5)
_refine_ls_extinction_expression Fc^*^=kFc[1+0.001xFc^2^\l^3^/sin(2\q)]^-1/4^
_refine_ls_extinction_method SHELXL
_refine_ls_goodness_of_fit_ref 1.018
_refine_ls_hydrogen_treatment constr
_refine_ls_matrix_type full
_refine_ls_number_parameters 155
_refine_ls_number_reflns 1389
_refine_ls_number_restraints 0
_refine_ls_restrained_S_all 1.018
_refine_ls_R_factor_all 0.0259
_refine_ls_R_factor_gt 0.0256
_refine_ls_shift/su_max 0.001
_refine_ls_shift/su_mean 0.000
_refine_ls_structure_factor_coef Fsqd
_refine_ls_weighting_details 'calc w=1/[\s^2^(Fo^2^)+(0.0000P)^2^+2.8489P] where P=(Fo^2^+2Fc^2^)/3'
_refine_ls_weighting_scheme calc
_refine_ls_wR_factor_gt 0.0524
_refine_ls_wR_factor_ref 0.0525
_reflns_number_gt 1372
_reflns_number_total 1389
_reflns_threshold_expression >2sigma(I)
_cod_data_source_file b511584a.txt
_cod_data_source_block 2
_cod_depositor_comments
;
The following automatic conversions were performed:
'_symmetry_cell_setting' value 'Orthorhombic' changed to 'orthorhombic'
according to '/home/saulius/struct/CIF-dictionaries/cif_core.dic'
dictionary named 'cif_core.dic' version 2.4.1 from 2010-06-29.

Automatic conversion script
Id: cif_fix_enum 1527 2010-12-29 10:47:43Z saulius 

The following automatic conversions were performed:

'_atom_sites_solution_hydrogens' value 'difmap and geom' was changed
to 'mixed'.

Automatic conversion script
Id: cif_fix_values 6452 2018-10-05 10:23:21Z andrius 
;
_cod_original_sg_symbol_H-M P2(1)2(1)2
_cod_original_formula_sum 'C6 H7.50 Ag Cl N4.50 O4'
_cod_database_code 7203113

loop_
_symmetry_equiv_pos_as_xyz
'x, y, z'
'-x, -y, z'
'-x+1/2, y+1/2, -z'
'x+1/2, -y+1/2, -z'

loop_
_atom_site_label
_atom_site_type_symbol
_atom_site_fract_x
_atom_site_fract_y
_atom_site_fract_z
_atom_site_U_iso_or_equiv
_atom_site_adp_type
_atom_site_occupancy
_atom_site_symmetry_multiplicity
_atom_site_calc_flag
_atom_site_refinement_flags
_atom_site_disorder_assembly
_atom_site_disorder_group
Ag Ag 0.82573(4) 0.74094(3) 0.94092(5) 0.04807(16) Uani 1 1 d . . .
N1 N 0.8355(5) 0.9206(3) 0.8644(5) 0.0348(9) Uani 1 1 d . . .
N2 N 0.8227(5) 0.9890(4) 1.0961(5) 0.0415(11) Uani 1 1 d . . .
N3 N 0.7933(4) 1.1189(3) 0.9120(5) 0.0361(10) Uani 1 1 d . . .
N4 N 0.9704(5) 0.5986(4) 0.8451(5) 0.0379(10) Uani 1 1 d . . .
N5 N 1.0000 0.5000 1.0571(8) 0.0415(15) Uani 1 2 d S . .
C1 C 0.8183(5) 1.0102(4) 0.9547(6) 0.0302(10) Uani 1 1 d . . .
C2 C 0.7957(5) 1.1383(5) 0.7702(6) 0.0434(14) Uani 1 1 d . . .
H2A H 0.7818 1.2127 0.7375 0.052 Uiso 1 1 calc R . .
C3 C 0.8177(6) 1.0536(5) 0.6705(6) 0.0488(14) Uani 1 1 d . . .
H3A H 0.8211 1.0690 0.5721 0.059 Uiso 1 1 calc R . .
C4 C 0.8344(6) 0.9451(5) 0.7235(6) 0.0440(13) Uani 1 1 d . . .
H4A H 0.8456 0.8854 0.6583 0.053 Uiso 1 1 calc R . .
C5 C 1.0000 0.5000 0.9124(8) 0.0325(16) Uani 1 2 d S . .
C6 C 0.9738(7) 0.5966(5) 0.7012(6) 0.0477(15) Uani 1 1 d . . .
H6A H 0.9575 0.6643 0.6513 0.057 Uiso 1 1 calc R . .
C7 C 1.0000 0.5000 0.6246(9) 0.054(2) Uani 1 2 d S . .
H7A H 1.0000 0.5000 0.5243 0.065 Uiso 1 2 calc SR . .
Cl Cl 0.53655(13) 0.73138(13) 0.68281(13) 0.0419(3) Uani 1 1 d . . .
O1 O 0.4473(6) 0.6748(6) 0.5929(7) 0.127(3) Uani 1 1 d . . .
O2 O 0.5400(7) 0.8489(5) 0.6503(7) 0.113(2) Uani 1 1 d . . .
O3 O 0.4924(5) 0.7227(4) 0.8272(4) 0.0698(13) Uani 1 1 d . . .
O4 O 0.6692(4) 0.6830(4) 0.6740(5) 0.0668(13) Uani 1 1 d . . .
H2NA H 0.8513 0.9242 1.1279 0.06(2) Uiso 1 1 d R . .
H2NB H 0.8145 1.0505 1.1537 0.07(2) Uiso 1 1 d R . .
H5NA H 1.0037 0.5650 1.1103 0.029(14) Uiso 1 1 d R . .

loop_
_atom_site_aniso_label
_atom_site_aniso_U_11
_atom_site_aniso_U_22
_atom_site_aniso_U_33
_atom_site_aniso_U_23
_atom_site_aniso_U_13
_atom_site_aniso_U_12
Ag 0.0676(3) 0.02395(19) 0.0526(2) -0.0015(2) -0.0043(2) -0.0006(2)
N1 0.034(2) 0.0273(19) 0.043(2) 0.0007(18) 0.002(2) 0.002(2)
N2 0.053(3) 0.030(2) 0.041(2) 0.001(2) -0.010(3) 0.008(3)
N3 0.035(2) 0.0259(19) 0.048(3) 0.0070(19) 0.003(2) -0.0004(17)
N4 0.045(2) 0.032(2) 0.037(2) 0.001(2) 0.008(2) 0.006(2)
N5 0.049(4) 0.045(4) 0.031(3) 0.000 0.000 0.008(3)
C1 0.024(2) 0.027(2) 0.040(3) -0.001(2) -0.001(3) 0.001(2)
C2 0.037(3) 0.035(3) 0.059(3) 0.016(3) 0.008(3) 0.003(2)
C3 0.049(3) 0.059(3) 0.038(3) 0.012(3) 0.006(3) 0.000(3)
C4 0.045(3) 0.045(3) 0.042(3) -0.005(3) 0.009(3) 0.004(3)
C5 0.025(3) 0.036(4) 0.036(4) 0.000 0.000 0.001(3)
C6 0.064(4) 0.038(3) 0.041(3) 0.007(3) 0.006(3) 0.006(3)
C7 0.082(7) 0.046(5) 0.033(4) 0.000 0.000 0.011(5)
Cl 0.0421(6) 0.0502(8) 0.0335(6) 0.0027(6) -0.0001(5) 0.0046(7)
O1 0.086(4) 0.178(6) 0.118(5) -0.091(5) -0.045(4) 0.013(4)
O2 0.118(5) 0.080(4) 0.142(5) 0.072(4) 0.000(5) 0.008(4)
O3 0.072(3) 0.089(4) 0.049(2) 0.010(3) 0.024(2) 0.008(3)
O4 0.048(2) 0.089(3) 0.064(3) -0.006(3) 0.012(2) 0.015(3)

loop_
_atom_type_symbol
_atom_type_description
_atom_type_scat_dispersion_real
_atom_type_scat_dispersion_imag
_atom_type_scat_source
C C 0.0033 0.0016 'International Tables Vol C Tables 4.2.6.8 and 6.1.1.4'
H H 0.0000 0.0000 'International Tables Vol C Tables 4.2.6.8 and 6.1.1.4'
N N 0.0061 0.0033 'International Tables Vol C Tables 4.2.6.8 and 6.1.1.4'
O O 0.0106 0.0060 'International Tables Vol C Tables 4.2.6.8 and 6.1.1.4'
Cl Cl 0.1484 0.1585 'International Tables Vol C Tables 4.2.6.8 and 6.1.1.4'
Ag Ag -0.8971 1.1015 'International Tables Vol C Tables 4.2.6.8 and 6.1.1.4'

loop_
_geom_angle_atom_site_label_1
_geom_angle_atom_site_label_2
_geom_angle_atom_site_label_3
_geom_angle
_geom_angle_site_symmetry_1
_geom_angle_site_symmetry_3
_geom_angle_publ_flag
N1 Ag N3 142.94(15) . 3_647 ?
N1 Ag N4 121.06(16) . . ?
N3 Ag N4 95.87(14) 3_647 . ?
C4 N1 C1 116.0(4) . . ?
C4 N1 Ag 121.0(4) . . ?
C1 N1 Ag 121.9(3) . . ?
C1 N2 H2NA 120.7 . . ?
C1 N2 H2NB 115.6 . . ?
H2NA N2 H2NB 122.0 . . ?
C2 N3 C1 116.4(5) . . ?
C2 N3 Ag 119.2(4) . 3_657 ?
C1 N3 Ag 120.1(3) . 3_657 ?
C6 N4 C5 116.4(5) . . ?
C6 N4 Ag 113.7(4) . . ?
C5 N4 Ag 124.1(4) . . ?
C5 N5 H5NA 123.0 . . ?
N2 C1 N1 117.4(4) . . ?
N2 C1 N3 117.9(5) . . ?
N1 C1 N3 124.6(5) . . ?
N3 C2 C3 123.0(5) . . ?
N3 C2 H2A 118.5 . . ?
C3 C2 H2A 118.5 . . ?
C4 C3 C2 116.3(5) . . ?
C4 C3 H3A 121.8 . . ?
C2 C3 H3A 121.8 . . ?
N1 C4 C3 123.4(5) . . ?
N1 C4 H4A 118.3 . . ?
C3 C4 H4A 118.3 . . ?
N5 C5 N4 117.7(3) . 2_765 ?
N5 C5 N4 117.7(3) . . ?
N4 C5 N4 124.6(7) 2_765 . ?
N4 C6 C7 122.8(6) . . ?
N4 C6 H6A 118.6 . . ?
C7 C6 H6A 118.6 . . ?
C6 C7 C6 116.9(8) 2_765 . ?
C6 C7 H7A 121.5 2_765 . ?
C6 C7 H7A 121.5 . . ?
O1 Cl O2 110.6(5) . . ?
O1 Cl O3 109.6(4) . . ?
O2 Cl O3 106.3(4) . . ?
O1 Cl O4 111.6(3) . . ?
O2 Cl O4 110.4(4) . . ?
O3 Cl O4 108.2(3) . . ?

loop_
_geom_bond_atom_site_label_1
_geom_bond_atom_site_label_2
_geom_bond_distance
_geom_bond_site_symmetry_2
_geom_bond_publ_flag
Ag N1 2.216(4) . ?
Ag N3 2.302(4) 3_647 ?
Ag N4 2.372(4) . ?
N1 C4 1.337(7) . ?
N1 C1 1.350(6) . ?
N2 C1 1.335(7) . ?
N2 H2NA 0.8609 . ?
N2 H2NB 0.8975 . ?
N3 C2 1.334(7) . ?
N3 C1 1.351(6) . ?
N3 Ag 2.302(4) 3_657 ?
N4 C6 1.334(7) . ?
N4 C5 1.342(5) . ?
N5 C5 1.341(11) . ?
N5 H5NA 0.9053 . ?
C2 C3 1.371(8) . ?
C2 H2A 0.9300 . ?
C3 C4 1.368(7) . ?
C3 H3A 0.9300 . ?
C4 H4A 0.9300 . ?
C5 N4 1.342(5) 2_765 ?
C6 C7 1.358(7) . ?
C6 H6A 0.9300 . ?
C7 C6 1.358(7) 2_765 ?
C7 H7A 0.9300 . ?
Cl O1 1.387(5) . ?
Cl O2 1.404(5) . ?
Cl O3 1.413(4) . ?
Cl O4 1.440(4) . ?
